data_4037735
loop_
_publ_author_name
'Swamy, K. C. Kumara'
'Sunke, Rajnikanth'
'Kalyani, Adula'

_publ_section_title
;
 Cu(I)-Catalyzed Ligand-free Tandem One Pot or Sequential Annulation via
 Knoevenagel Intermediate: An Entry into Multifunctional Naphthalenes,
 Phenanthrenes, Quinolines and Benzo[b]carbazoles.
;
_journal_name_full 'The Journal of organic chemistry'
_journal_paper_doi 10.1021/acs.joc.9b02991
_journal_year 2019
_chemical_formula_sum 'C14 H13 N O4'
_chemical_formula_weight 259.25
_space_group_IT_number 2
_space_group_name_Hall '-P 1'
_space_group_name_H-M_alt 'P -1'
_symmetry_cell_setting triclinic
_symmetry_space_group_name_H-M 'P -1'
_atom_sites_solution_hydrogens geom
_atom_sites_solution_primary direct
_atom_sites_solution_secondary difmap
_audit_creation_method SHELXL-97
_cell_angle_alpha 68.141(3)
_cell_angle_beta 83.048(3)
_cell_angle_gamma 88.471(3)
_cell_formula_units_Z 2
_cell_length_a 7.7957(2)
_cell_length_b 8.5442(3)
_cell_length_c 10.0862(3)
_cell_measurement_reflns_used 2925
_cell_measurement_temperature 298(2)
_cell_measurement_theta_max 26.7440
_cell_measurement_theta_min 2.1840
_cell_volume 618.81(4)
_computing_structure_refinement 'SHELXL-97 (Sheldrick, 1997)'
_computing_structure_solution 'SHELXS-97 (Sheldrick, 1990)'
_diffrn_ambient_temperature 298(2)
_diffrn_measured_fraction_theta_full 1.000
_diffrn_measured_fraction_theta_max 1.000
_diffrn_measurement_device_type 'XtaLAB Synergy, Single source at offset/far, HyPix3000'
_diffrn_measurement_method '\w scans'
_diffrn_radiation_monochromator graphite
_diffrn_radiation_source 'fine-focus sealed tube'
_diffrn_radiation_type MoK\a
_diffrn_radiation_wavelength 0.71073
_diffrn_reflns_av_R_equivalents 0.0332
_diffrn_reflns_av_sigmaI/netI 0.0376
_diffrn_reflns_limit_h_max 9
_diffrn_reflns_limit_h_min -9
_diffrn_reflns_limit_k_max 10
_diffrn_reflns_limit_k_min -10
_diffrn_reflns_limit_l_max 11
_diffrn_reflns_limit_l_min -11
_diffrn_reflns_number 6887
_diffrn_reflns_theta_full 24.99
_diffrn_reflns_theta_max 24.99
_diffrn_reflns_theta_min 2.19
_exptl_absorpt_coefficient_mu 0.103
_exptl_absorpt_correction_type none
_exptl_crystal_colour Colourless
_exptl_crystal_density_diffrn 1.391
_exptl_crystal_density_method 'not measured'
_exptl_crystal_description Needle
_exptl_crystal_F_000 272
_exptl_crystal_size_max 0.2
_exptl_crystal_size_mid 0.1
_exptl_crystal_size_min 0.1
_refine_diff_density_max 0.216
_refine_diff_density_min -0.296
_refine_diff_density_rms 0.077
_refine_ls_extinction_method none
_refine_ls_goodness_of_fit_ref 1.058
_refine_ls_hydrogen_treatment mixed
_refine_ls_matrix_type full
_refine_ls_number_parameters 182
_refine_ls_number_reflns 2177
_refine_ls_number_restraints 0
_refine_ls_restrained_S_all 1.058
_refine_ls_R_factor_all 0.0799
_refine_ls_R_factor_gt 0.0535
_refine_ls_shift/su_max 0.000
_refine_ls_shift/su_mean 0.000
_refine_ls_structure_factor_coef Fsqd
_refine_ls_weighting_details 'calc w=1/[\s^2^(Fo^2^)+(0.1000P)^2^+0.0000P] where P=(Fo^2^+2Fc^2^)/3'
_refine_ls_weighting_scheme calc
_refine_ls_wR_factor_gt 0.1443
_refine_ls_wR_factor_ref 0.1784
_reflns_number_gt 1453
_reflns_number_total 2177
_reflns_threshold_expression >2sigma(I)
_cod_data_source_file jo9b02991_si_001.cif
_cod_data_source_block Compound5abb
_cod_original_cell_volume 618.81(3)
_cod_database_code 4037735

loop_
_symmetry_equiv_pos_as_xyz
'x, y, z'
'-x, -y, -z'

loop_
_atom_site_label
_atom_site_type_symbol
_atom_site_fract_x
_atom_site_fract_y
_atom_site_fract_z
_atom_site_U_iso_or_equiv
_atom_site_adp_type
_atom_site_occupancy
_atom_site_symmetry_multiplicity
_atom_site_calc_flag
_atom_site_refinement_flags
C10 C 0.3042(3) 0.3675(3) 0.9943(2) 0.0455(6) Uani 1 1 d .
C2 C 0.2197(3) 0.4840(3) 0.7505(2) 0.0458(6) Uani 1 1 d .
C3 C 0.1592(3) 0.6317(2) 0.7752(2) 0.0429(6) Uani 1 1 d .
C1 C 0.2851(3) 0.3488(3) 0.8606(2) 0.0455(6) Uani 1 1 d .
C9 C 0.2541(3) 0.5126(3) 1.0124(2) 0.0472(6) Uani 1 1 d .
H9 H 0.2696 0.5237 1.0985 0.057 Uiso 1 1 calc R
O3 O 0.4186(3) 0.0936(2) 1.1136(2) 0.0803(6) Uani 1 1 d .
C8 C 0.1803(3) 0.6467(2) 0.9074(2) 0.0442(6) Uani 1 1 d .
C4 C 0.0732(3) 0.7656(3) 0.6761(2) 0.0547(6) Uani 1 1 d .
H4 H 0.0514 0.7581 0.5900 0.066 Uiso 1 1 calc R
O4 O 0.3825(2) 0.27091(19) 1.22777(17) 0.0631(5) Uani 1 1 d .
N1 N 0.3359(3) 0.2044(3) 0.8435(3) 0.0671(7) Uani 1 1 d .
H13A H 0.318(3) 0.198(3) 0.764(3) 0.080(10) Uiso 1 1 d .
H13B H 0.392(4) 0.117(4) 0.927(3) 0.120(12) Uiso 1 1 d .
C7 C 0.1255(3) 0.7917(3) 0.9341(2) 0.0540(6) Uani 1 1 d .
H7 H 0.1420 0.8002 1.0210 0.065 Uiso 1 1 calc R
C11 C 0.3744(3) 0.2294(3) 1.1142(3) 0.0537(6) Uani 1 1 d .
O2 O 0.2629(2) 0.6154(2) 0.49933(16) 0.0706(6) Uani 1 1 d .
C5 C 0.0222(3) 0.9043(3) 0.7052(3) 0.0600(7) Uani 1 1 d .
H5 H -0.0316 0.9907 0.6375 0.072 Uiso 1 1 calc R
C6 C 0.0487(3) 0.9200(3) 0.8345(3) 0.0608(7) Uani 1 1 d .
H6 H 0.0145 1.0163 0.8521 0.073 Uiso 1 1 calc R
C13 C 0.2226(3) 0.4697(3) 0.6099(3) 0.0582(6) Uani 1 1 d .
O1 O 0.1998(3) 0.3426(2) 0.5885(2) 0.0965(8) Uani 1 1 d .
C12 C 0.4404(4) 0.1425(3) 1.3524(3) 0.0811(9) Uani 1 1 d .
H12A H 0.3619 0.0474 1.3865 0.122 Uiso 1 1 calc R
H12B H 0.4443 0.1868 1.4266 0.122 Uiso 1 1 calc R
H12C H 0.5538 0.1079 1.3271 0.122 Uiso 1 1 calc R
C14 C 0.2667(4) 0.6150(4) 0.3554(3) 0.0892(10) Uani 1 1 d .
H14A H 0.3540 0.5396 0.3408 0.134 Uiso 1 1 calc R
H14B H 0.2927 0.7268 0.2861 0.134 Uiso 1 1 calc R
H14C H 0.1561 0.5781 0.3439 0.134 Uiso 1 1 calc R

loop_
_atom_site_aniso_label
_atom_site_aniso_U_11
_atom_site_aniso_U_22
_atom_site_aniso_U_33
_atom_site_aniso_U_23
_atom_site_aniso_U_13
_atom_site_aniso_U_12
C10 0.0461(13) 0.0410(11) 0.0464(13) -0.0125(10) -0.0080(10) 0.0059(10)
C2 0.0492(13) 0.0470(12) 0.0440(13) -0.0202(10) -0.0056(10) 0.0008(10)
C3 0.0463(13) 0.0407(11) 0.0384(12) -0.0113(9) -0.0041(9) 0.0018(9)
C1 0.0462(13) 0.0392(11) 0.0523(13) -0.0192(10) -0.0047(10) 0.0034(10)
C9 0.0529(14) 0.0491(12) 0.0416(12) -0.0183(10) -0.0102(10) 0.0070(10)
O3 0.1026(15) 0.0566(11) 0.0810(13) -0.0222(10) -0.0268(11) 0.0357(10)
C8 0.0483(13) 0.0400(11) 0.0423(12) -0.0131(9) -0.0062(10) 0.0047(9)
C4 0.0623(16) 0.0538(14) 0.0435(13) -0.0123(11) -0.0094(11) 0.0074(12)
O4 0.0773(12) 0.0569(10) 0.0485(10) -0.0085(8) -0.0214(9) 0.0135(9)
N1 0.0894(18) 0.0519(12) 0.0701(16) -0.0327(12) -0.0182(13) 0.0181(11)
C7 0.0640(16) 0.0498(13) 0.0532(14) -0.0249(11) -0.0081(12) 0.0079(11)
C11 0.0504(14) 0.0481(13) 0.0568(15) -0.0121(12) -0.0100(11) 0.0084(11)
O2 0.0976(15) 0.0735(12) 0.0406(9) -0.0223(9) -0.0042(9) -0.0013(10)
C5 0.0662(17) 0.0489(13) 0.0548(15) -0.0079(11) -0.0094(12) 0.0127(12)
C6 0.0713(17) 0.0429(13) 0.0680(17) -0.0214(12) -0.0086(13) 0.0142(12)
C13 0.0672(16) 0.0610(14) 0.0518(15) -0.0270(13) -0.0084(12) 0.0073(12)
O1 0.162(2) 0.0737(13) 0.0709(13) -0.0447(11) -0.0209(13) -0.0043(13)
C12 0.093(2) 0.0778(18) 0.0545(16) 0.0015(14) -0.0293(15) 0.0117(16)
C14 0.107(3) 0.121(3) 0.0430(15) -0.0358(17) -0.0048(15) 0.002(2)

loop_
_atom_type_symbol
_atom_type_description
_atom_type_scat_dispersion_real
_atom_type_scat_dispersion_imag
_atom_type_scat_source
C C 0.0033 0.0016 'International Tables Vol C Tables 4.2.6.8 and 6.1.1.4'
H H 0.0000 0.0000 'International Tables Vol C Tables 4.2.6.8 and 6.1.1.4'
N N 0.0061 0.0033 'International Tables Vol C Tables 4.2.6.8 and 6.1.1.4'
O O 0.0106 0.0060 'International Tables Vol C Tables 4.2.6.8 and 6.1.1.4'

loop_
_geom_angle_atom_site_label_1
_geom_angle_atom_site_label_2
_geom_angle_atom_site_label_3
_geom_angle
C9 C10 C1 119.41(19)
C9 C10 C11 119.3(2)
C1 C10 C11 121.25(19)
C1 C2 C3 120.52(19)
C1 C2 C13 117.44(19)
C3 C2 C13 122.00(19)
C8 C3 C4 116.56(19)
C8 C3 C2 119.18(19)
C4 C3 C2 124.24(19)
N1 C1 C2 122.2(2)
N1 C1 C10 118.9(2)
C2 C1 C10 118.80(18)
C10 C9 C8 123.3(2)
C9 C8 C7 120.8(2)
C9 C8 C3 118.58(19)
C7 C8 C3 120.65(19)
C5 C4 C3 121.2(2)
C11 O4 C12 116.47(18)
C6 C7 C8 121.1(2)
O3 C11 O4 121.9(2)
O3 C11 C10 125.9(2)
O4 C11 C10 112.19(19)
C13 O2 C14 117.4(2)
C4 C5 C6 121.6(2)
C7 C6 C5 118.8(2)
O1 C13 O2 120.3(2)
O1 C13 C2 126.4(2)
O2 C13 C2 113.2(2)

loop_
_geom_bond_atom_site_label_1
_geom_bond_atom_site_label_2
_geom_bond_distance
C10 C9 1.360(3)
C10 C1 1.441(3)
C10 C11 1.490(3)
C2 C1 1.406(3)
C2 C3 1.432(3)
C2 C13 1.466(3)
C3 C8 1.416(3)
C3 C4 1.423(3)
C1 N1 1.352(3)
C9 C8 1.405(3)
O3 C11 1.204(3)
C8 C7 1.408(3)
C4 C5 1.362(3)
O4 C11 1.327(3)
O4 C12 1.439(2)
C7 C6 1.364(3)
O2 C13 1.339(3)
O2 C14 1.450(3)
C5 C6 1.399(3)
C13 O1 1.205(3)
